data_4001259
loop_
_publ_author_name
'Manson, Jamie L.'
'Conner, Marianne M.'
'Schlueter, John A.'
'McConnell, Amber C.'
'Southerland, Heather I.'
'Malfant, Isabelle'
'Lancaster, Tom'
'Blundell, Stephen J.'
'Brooks, Michael L.'
'Pratt, Francis L.'
'Singleton, John'
'McDonald, Ross D.'
'Lee, Changhoon'
'Whangbo, Myung-Hwan'

_publ_section_title
;
 Experimental and Theoretical Characterization of the Magnetic Properties
 of CuF2(H2O)2(pyz) (pyz = pyrazine): A Two-Dimensional Quantum Magnet
 Arising from Supersuperexchange Interactions through Hydrogen Bonded
 Paths
;
_journal_issue 24
_journal_name_full 'Chemistry of Materials'
_journal_page_first 7408
_journal_paper_doi 10.1021/cm8016566
_journal_volume 20
_journal_year 2008
_chemical_compound_source 'synthesis as described'
_chemical_formula_moiety 'Cu 2+, 2(F 1-), C4 H4 N2, 2(H2 O)'
_chemical_formula_sum 'C4 H8 Cu F2 N2 O2'
_chemical_formula_weight 217.66
_chemical_name_common
; 
Copper(II) fluoride pyrazine hydrate 
;
_chemical_name_systematic
; 
 ? 
;
_space_group_IT_number 14
_symmetry_cell_setting monoclinic
_symmetry_Int_Tables_number 14
_symmetry_space_group_name_Hall '-P 2ybc'
_symmetry_space_group_name_H-M 'P 1 21/c 1'
_atom_sites_solution_hydrogens geom
_atom_sites_solution_primary direct
_atom_sites_solution_secondary difmap
_audit_creation_method 'manual editing of SHELXL-97 cif file'
_cell_angle_alpha 90.00
_cell_angle_beta 112.029(13)
_cell_angle_gamma 90.00
_cell_formula_units_Z 2
_cell_length_a 7.6250(10)
_cell_length_b 7.5488(9)
_cell_length_c 6.8453(9)
_cell_measurement_reflns_used 2750
_cell_measurement_temperature 20(2)
_cell_measurement_theta_max 31.921
_cell_measurement_theta_min 3.2039
_cell_measurement_wavelength 0.71073
_cell_volume 365.25(9)
_computing_cell_refinement 'CrysAlis RED, Oxford Diffraction Ltd.'
_computing_data_collection 'CrysAlis CCD, Oxford Diffraction Ltd.'
_computing_data_reduction 'CrysAlis RED, Oxford Diffraction Ltd.'
_computing_molecular_graphics 'Ortep-3 for Windows (Farrugia, 1997)'
_computing_publication_material 'WinGX publication routines (Farrugia, 1999)'
_computing_structure_refinement 'SHELXL-97 (Sheldrick, 1997)'
_computing_structure_solution 'SHELXS-97 (Sheldrick, 1990)'
_diffrn_ambient_temperature 20(2)
_diffrn_measured_fraction_theta_full 0.999
_diffrn_measured_fraction_theta_max 0.999
_diffrn_measurement_device_type 'Oxford-Diffraction XCALIBUR'
_diffrn_measurement_method \w-\f
_diffrn_radiation_monochromator graphite
_diffrn_radiation_source 'fine-focus sealed tube'
_diffrn_radiation_type MoK\a
_diffrn_radiation_wavelength 0.71073
_diffrn_reflns_av_R_equivalents 0.0416
_diffrn_reflns_av_sigmaI/netI 0.0268
_diffrn_reflns_limit_h_max 8
_diffrn_reflns_limit_h_min -9
_diffrn_reflns_limit_k_max 9
_diffrn_reflns_limit_k_min -7
_diffrn_reflns_limit_l_max 8
_diffrn_reflns_limit_l_min -8
_diffrn_reflns_number 2312
_diffrn_reflns_theta_full 25.68
_diffrn_reflns_theta_max 25.68
_diffrn_reflns_theta_min 3.95
_diffrn_standards_decay_% 0
_diffrn_standards_interval_count 0
_diffrn_standards_interval_time 0
_diffrn_standards_number 0
_exptl_absorpt_coefficient_mu 2.978
_exptl_absorpt_correction_T_max 0.401
_exptl_absorpt_correction_T_min 0.254
_exptl_absorpt_correction_type refdelf
_exptl_absorpt_process_details
;
        (See: Walker, N. & Stuart, D. (1983) Acta Cryst. A39, 158-166)
;
_exptl_crystal_colour 'light blue'
_exptl_crystal_density_diffrn 1.979
_exptl_crystal_density_method 'not measured'
_exptl_crystal_description parallelepiped
_exptl_crystal_F_000 218
_exptl_crystal_size_max 0.45
_exptl_crystal_size_mid 0.35
_exptl_crystal_size_min 0.3
_refine_diff_density_max 0.479
_refine_diff_density_min -0.644
_refine_diff_density_rms 0.122
_refine_ls_extinction_method none
_refine_ls_goodness_of_fit_ref 1.188
_refine_ls_hydrogen_treatment mixed
_refine_ls_matrix_type full
_refine_ls_number_parameters 58
_refine_ls_number_reflns 694
_refine_ls_number_restraints 2
_refine_ls_restrained_S_all 1.188
_refine_ls_R_factor_all 0.0265
_refine_ls_R_factor_gt 0.0256
_refine_ls_shift/su_max 0.043
_refine_ls_shift/su_mean 0.003
_refine_ls_structure_factor_coef Fsqd
_refine_ls_weighting_details 'calc w=1/[\s^2^(Fo^2^)+(0.0404P)^2^+0.1831P] where P=(Fo^2^+2Fc^2^)/3'
_refine_ls_weighting_scheme calc
_refine_ls_wR_factor_gt 0.0712
_refine_ls_wR_factor_ref 0.0721
_reflns_number_gt 653
_reflns_number_total 694
_reflns_threshold_expression >2sigma(I)
_cod_data_source_file cm8016566_si_001.cif
_cod_data_source_block CuF2(H2O)2(pyz)20k
_cod_original_cell_volume 365.25(8)
_cod_original_sg_symbol_H-M P21/c
_cod_database_code 4001259

loop_
_symmetry_equiv_pos_as_xyz
'x, y, z'
'-x, y+1/2, -z+1/2'
'-x, -y, -z'
'x, -y-1/2, z-1/2'

loop_
_atom_site_label
_atom_site_type_symbol
_atom_site_fract_x
_atom_site_fract_y
_atom_site_fract_z
_atom_site_U_iso_or_equiv
_atom_site_adp_type
_atom_site_occupancy
_atom_site_symmetry_multiplicity
_atom_site_calc_flag
_atom_site_refinement_flags
Cu Cu 0.0000 0.0000 0.0000 0.00462(19) Uani 1 2 d S
F F -0.02547(15) -0.25265(19) -0.01374(15) 0.0105(3) Uani 1 1 d .
O O -0.1136(3) 0.00926(15) -0.3113(3) 0.0073(4) Uani 1 1 d D
H3 H -0.094(4) -0.081(3) -0.365(4) 0.009 Uiso 1 1 d D
H4 H -0.080(4) 0.089(3) -0.364(4) 0.009 Uiso 1 1 d D
N N -0.3162(3) 0.0138(2) 0.0037(3) 0.0109(5) Uani 1 1 d .
C1 C -0.3712(3) 0.1024(2) 0.1401(3) 0.0121(4) Uani 1 1 d .
H1 H -0.2829 0.1764 0.2424 0.015 Uiso 1 1 calc R
C2 C -0.4466(3) -0.0890(2) -0.1356(3) 0.0136(4) Uani 1 1 d .
H2 H -0.4130 -0.1548 -0.2346 0.016 Uiso 1 1 calc R

loop_
_atom_site_aniso_label
_atom_site_aniso_U_11
_atom_site_aniso_U_22
_atom_site_aniso_U_33
_atom_site_aniso_U_23
_atom_site_aniso_U_13
_atom_site_aniso_U_12
Cu 0.0057(3) 0.0038(3) 0.0040(3) 0.00023(8) 0.00141(17) 0.00028(8)
F 0.0153(5) 0.0059(6) 0.0108(6) 0.0003(4) 0.0055(4) 0.0001(4)
O 0.0112(8) 0.0050(8) 0.0066(8) -0.0001(4) 0.0044(7) 0.0002(4)
N 0.0060(9) 0.0126(10) 0.0120(11) 0.0001(5) 0.0010(8) -0.0006(5)
C1 0.0086(9) 0.0145(9) 0.0114(9) -0.0025(7) 0.0018(7) -0.0029(6)
C2 0.0111(9) 0.0164(10) 0.0137(9) -0.0058(7) 0.0050(8) -0.0023(7)

loop_
_atom_type_symbol
_atom_type_description
_atom_type_scat_dispersion_real
_atom_type_scat_dispersion_imag
_atom_type_scat_source
C C 0.0033 0.0016 'International Tables Vol C Tables 4.2.6.8 and 6.1.1.4'
H H 0.0000 0.0000 'International Tables Vol C Tables 4.2.6.8 and 6.1.1.4'
N N 0.0061 0.0033 'International Tables Vol C Tables 4.2.6.8 and 6.1.1.4'
O O 0.0106 0.0060 'International Tables Vol C Tables 4.2.6.8 and 6.1.1.4'
F F 0.0171 0.0103 'International Tables Vol C Tables 4.2.6.8 and 6.1.1.4'
Cu Cu 0.3201 1.2651 'International Tables Vol C Tables 4.2.6.8 and 6.1.1.4'

loop_
_geom_angle_atom_site_label_1
_geom_angle_atom_site_label_2
_geom_angle_atom_site_label_3
_geom_angle
_geom_angle_site_symmetry_1
_geom_angle_site_symmetry_3
F Cu F 180.00(6) 3 .
F Cu O 89.25(4) . .
O Cu O 180.0 3 .
F Cu N 87.72(5) . .
O Cu N 88.53(7) . .
N Cu N 180.0 . 3
Cu O H3 112.2(19) . .
Cu O H4 115(2) . .
H3 O H4 107(4) . .
C2 N C1 116.3(2) . .
C2 N Cu 116.42(14) . .
C1 N Cu 127.06(15) . .
N C1 C2 121.59(18) . 3_455
N C1 H1 119.2 . .
C2 C1 H1 119.2 3_455 .
N C2 C1 122.09(19) . 3_455
N C2 H2 119.0 . .
C1 C2 H2 119.0 3_455 .

loop_
_geom_bond_atom_site_label_1
_geom_bond_atom_site_label_2
_geom_bond_distance
_geom_bond_site_symmetry_2
Cu F 1.9158(15) .
Cu O 1.9776(18) .
Cu N 2.422(2) .
O H3 0.814(17) .
O H4 0.795(17) .
N C2 1.337(3) .
N C1 1.338(3) .
C1 C2 1.382(3) 3_455
C1 H1 0.9500 .
C2 H2 0.9500 .

loop_
_geom_torsion_atom_site_label_1
_geom_torsion_atom_site_label_2
_geom_torsion_atom_site_label_3
_geom_torsion_atom_site_label_4
_geom_torsion
_geom_torsion_site_symmetry_1
_geom_torsion_site_symmetry_4
F Cu N C2 134.67(14) 3 .
F Cu N C2 -45.33(14) . .
O Cu N C2 -136.02(15) 3 .
O Cu N C2 43.98(15) . .
F Cu N C1 -50.83(16) 3 .
F Cu N C1 129.17(16) . .
O Cu N C1 38.48(16) 3 .
O Cu N C1 -141.52(16) . .
C2 N C1 C2 -0.4(3) . 3_455
Cu N C1 C2 -174.91(14) . 3_455
C1 N C2 C1 0.4(3) . 3_455
Cu N C2 C1 175.52(15) . 3_455
